data_4338004
loop_
_publ_author_name
'K\"ogel, Julius F'
'Finger, Lars H.'
'Frank, Nicolas'
'Sundermeyer, J\"org'

_publ_section_title
;
 The New NH-Acid HN(C6F5)(C(CF3)3) and Its Crystalline and Volatile
 Alkaline and Earth Alkaline Metal Salts.
;
_journal_issue 7
_journal_name_full 'Inorganic chemistry'
_journal_page_first 3839
_journal_paper_doi 10.1021/ic5001717
_journal_volume 53
_journal_year 2014
_chemical_formula_moiety 'C20 F28 Mg1 N2'
_chemical_formula_sum 'C20 F28 Mg N2'
_chemical_formula_weight 824.53
_chemical_name_common Mg[N(C6F5)(C4F9)]2
_chemical_name_systematic
;
Magnesium-bis[(pentafluorophenyl)(nonafluoro-tert-butyl)amide]
;
_space_group_IT_number 2
_symmetry_cell_setting triclinic
_symmetry_space_group_name_Hall '-P 1'
_symmetry_space_group_name_H-M 'P -1'
_atom_sites_solution_primary direct
_atom_sites_solution_secondary difmap
_audit_creation_method SHELXL-97
_cell_angle_alpha 61.91(3)
_cell_angle_beta 85.492(11)
_cell_angle_gamma 74.112(5)
_cell_formula_units_Z 1
_cell_length_a 6.785(5)
_cell_length_b 10.022(5)
_cell_length_c 10.497(4)
_cell_measurement_reflns_used 9565
_cell_measurement_temperature 100(2)
_cell_measurement_theta_max 27.11
_cell_measurement_theta_min 2.2
_cell_volume 604.6(6)
_computing_cell_refinement 'STOE X-AREA'
_computing_data_collection 'STOE X-AREA'
_computing_data_reduction 'STOE X-RED'
_computing_molecular_graphics 'Ortep-3 for Windows (Farrugia, 1997)'
_computing_publication_material 'WinGX publication routines (Farrugia, 1999)'
_computing_structure_refinement 'SHELXL-97 (Sheldrick, 2008)'
_computing_structure_solution 'SIR97 (Giacovazzo et al, 1997)'
_diffrn_ambient_temperature 100(2)
_diffrn_detector_area_resol_mean 6.67
_diffrn_measured_fraction_theta_full 1.000
_diffrn_measured_fraction_theta_max 1.000
_diffrn_measurement_device_type 'STOE IPDS 2'
_diffrn_measurement_method 'rotation method'
_diffrn_radiation_monochromator graphite
_diffrn_radiation_source 'fine-focus sealed tube'
_diffrn_radiation_type MoK\a
_diffrn_radiation_wavelength 0.71069
_diffrn_reflns_av_R_equivalents 0.0849
_diffrn_reflns_av_sigmaI/netI 0.0602
_diffrn_reflns_limit_h_max 8
_diffrn_reflns_limit_h_min -8
_diffrn_reflns_limit_k_max 12
_diffrn_reflns_limit_k_min -12
_diffrn_reflns_limit_l_max 12
_diffrn_reflns_limit_l_min -12
_diffrn_reflns_number 5614
_diffrn_reflns_theta_full 25.00
_diffrn_reflns_theta_max 26.00
_diffrn_reflns_theta_min 2.20
_exptl_absorpt_coefficient_mu 0.310
_exptl_absorpt_correction_T_max 1.2918
_exptl_absorpt_correction_T_min 0.6145
_exptl_absorpt_correction_type multi-scan
_exptl_absorpt_process_details
;

[c.f. r.h. blessing, acta cryst. (1995), a51, 33-38]

;
_exptl_crystal_colour colourless
_exptl_crystal_density_diffrn 2.265
_exptl_crystal_density_method 'not measured'
_exptl_crystal_description block
_exptl_crystal_F_000 398
_exptl_crystal_size_max 0.26
_exptl_crystal_size_mid 0.22
_exptl_crystal_size_min 0.16
_refine_diff_density_max 0.565
_refine_diff_density_min -0.513
_refine_diff_density_rms 0.138
_refine_ls_extinction_method none
_refine_ls_goodness_of_fit_ref 0.981
_refine_ls_hydrogen_treatment none
_refine_ls_matrix_type full
_refine_ls_number_parameters 232
_refine_ls_number_reflns 2368
_refine_ls_number_restraints 0
_refine_ls_restrained_S_all 0.981
_refine_ls_R_factor_all 0.0540
_refine_ls_R_factor_gt 0.0460
_refine_ls_shift/su_max 0.000
_refine_ls_shift/su_mean 0.000
_refine_ls_structure_factor_coef Fsqd
_refine_ls_weighting_details 'calc w=1/[\s^2^(Fo^2^)+(0.0888P)^2^+0.0000P] where P=(Fo^2^+2Fc^2^)/3'
_refine_ls_weighting_scheme calc
_refine_ls_wR_factor_gt 0.1171
_refine_ls_wR_factor_ref 0.1217
_reflns_number_gt 1952
_reflns_number_total 2368
_reflns_threshold_expression >2\s(I)
_cod_data_source_file ic5001717_si_003.cif
_cod_data_source_block fwsu044
_cod_depositor_comments 'Adding full bibliography for 4338000--4338004.cif.'
_cod_database_code 4338004
_audit_contact_author 'Joerg Sundermeyer'

loop_
_symmetry_equiv_pos_as_xyz
'x, y, z'
'-x, -y, -z'

loop_
_atom_site_label
_atom_site_type_symbol
_atom_site_fract_x
_atom_site_fract_y
_atom_site_fract_z
_atom_site_U_iso_or_equiv
_atom_site_adp_type
_atom_site_occupancy
_atom_site_symmetry_multiplicity
_atom_site_calc_flag
_atom_site_refinement_flags
Mg1 Mg 0.0000 0.5000 0.5000 0.0224(3) Uani 1 2 d S
F1 F 0.0898(2) 0.01316(16) 0.78368(15) 0.0297(3) Uani 1 1 d .
F2 F 0.3710(3) -0.22752(17) 0.77194(17) 0.0383(4) Uani 1 1 d .
F3 F 0.7338(2) -0.18884(17) 0.65249(15) 0.0346(4) Uani 1 1 d .
F4 F 0.8176(2) 0.09281(18) 0.54903(15) 0.0321(4) Uani 1 1 d .
F5 F 0.5444(2) 0.33236(16) 0.56955(14) 0.0265(3) Uani 1 1 d .
F6 F 0.37202(19) 0.48229(16) 0.74987(14) 0.0271(3) Uani 1 1 d .
F7 F 0.08945(19) 0.60812(14) 0.61688(13) 0.0236(3) Uani 1 1 d .
F8 F 0.0994(2) 0.56623(16) 0.83808(14) 0.0283(3) Uani 1 1 d .
F9 F -0.21459(18) 0.48171(15) 0.67511(13) 0.0237(3) Uani 1 1 d .
F10 F -0.1976(2) 0.43048(18) 0.89881(14) 0.0306(3) Uani 1 1 d .
F11 F -0.1805(2) 0.24540(16) 0.84684(15) 0.0295(3) Uani 1 1 d .
F12 F 0.1799(2) 0.08222(15) 0.98789(14) 0.0281(3) Uani 1 1 d .
F13 F 0.1823(2) 0.26234(17) 1.04324(14) 0.0323(4) Uani 1 1 d .
F14 F 0.43205(19) 0.18565(16) 0.93261(14) 0.0270(3) Uani 1 1 d .
N1 N 0.1574(3) 0.3146(2) 0.67266(18) 0.0198(4) Uani 1 1 d .
C1 C 0.3073(3) 0.1819(2) 0.6804(2) 0.0193(4) Uani 1 1 d .
C2 C 0.2703(3) 0.0354(3) 0.7295(2) 0.0229(5) Uani 1 1 d .
C3 C 0.4128(4) -0.0883(3) 0.7227(2) 0.0258(5) Uani 1 1 d .
C4 C 0.5972(4) -0.0698(3) 0.6626(2) 0.0255(5) Uani 1 1 d .
C5 C 0.6404(3) 0.0728(3) 0.6114(2) 0.0237(5) Uani 1 1 d .
C6 C 0.4980(3) 0.1944(3) 0.6218(2) 0.0207(4) Uani 1 1 d .
C7 C 0.1159(3) 0.3443(2) 0.7949(2) 0.0181(4) Uani 1 1 d .
C8 C 0.1717(3) 0.4996(3) 0.7560(2) 0.0217(5) Uani 1 1 d .
C9 C -0.1211(3) 0.3724(3) 0.8106(2) 0.0211(5) Uani 1 1 d .
C10 C 0.2294(3) 0.2160(3) 0.9421(2) 0.0218(5) Uani 1 1 d .

loop_
_atom_site_aniso_label
_atom_site_aniso_U_11
_atom_site_aniso_U_22
_atom_site_aniso_U_33
_atom_site_aniso_U_23
_atom_site_aniso_U_13
_atom_site_aniso_U_12
Mg1 0.0217(5) 0.0227(6) 0.0190(5) -0.0091(4) -0.0005(4) -0.0013(4)
F1 0.0261(7) 0.0313(8) 0.0356(7) -0.0157(6) 0.0076(6) -0.0151(6)
F2 0.0511(10) 0.0228(7) 0.0432(8) -0.0156(6) 0.0023(7) -0.0125(7)
F3 0.0362(8) 0.0284(8) 0.0362(7) -0.0209(6) -0.0034(6) 0.0082(6)
F4 0.0195(7) 0.0410(9) 0.0367(7) -0.0222(7) 0.0077(5) -0.0037(6)
F5 0.0237(7) 0.0260(7) 0.0318(7) -0.0140(6) 0.0081(5) -0.0105(6)
F6 0.0159(6) 0.0308(7) 0.0371(7) -0.0165(6) 0.0027(5) -0.0091(5)
F7 0.0240(7) 0.0203(7) 0.0234(6) -0.0082(5) -0.0003(5) -0.0051(5)
F8 0.0318(7) 0.0292(7) 0.0303(7) -0.0203(6) 0.0051(6) -0.0069(6)
F9 0.0142(6) 0.0280(7) 0.0233(6) -0.0093(5) -0.0003(5) -0.0018(5)
F10 0.0190(6) 0.0470(9) 0.0282(7) -0.0230(6) 0.0072(5) -0.0040(6)
F11 0.0190(6) 0.0285(7) 0.0353(7) -0.0085(6) 0.0038(5) -0.0105(6)
F12 0.0278(7) 0.0245(7) 0.0246(6) -0.0053(5) 0.0014(5) -0.0078(6)
F13 0.0341(8) 0.0376(8) 0.0214(7) -0.0171(6) -0.0028(6) 0.0034(6)
F14 0.0157(6) 0.0323(8) 0.0264(6) -0.0107(6) -0.0022(5) -0.0015(5)
N1 0.0200(9) 0.0201(9) 0.0179(8) -0.0100(7) 0.0011(7) -0.0015(7)
C1 0.0185(10) 0.0209(11) 0.0181(9) -0.0105(8) -0.0005(8) -0.0021(9)
C2 0.0222(11) 0.0250(12) 0.0215(10) -0.0102(9) 0.0013(8) -0.0076(9)
C3 0.0349(13) 0.0184(11) 0.0238(11) -0.0095(9) -0.0030(9) -0.0060(10)
C4 0.0271(12) 0.0237(11) 0.0227(11) -0.0143(9) -0.0051(9) 0.0061(9)
C5 0.0186(10) 0.0301(12) 0.0212(10) -0.0135(9) 0.0019(8) -0.0021(9)
C6 0.0207(11) 0.0207(11) 0.0205(10) -0.0094(8) -0.0003(8) -0.0050(9)
C7 0.0121(10) 0.0222(11) 0.0198(10) -0.0105(9) 0.0019(7) -0.0031(8)
C8 0.0182(10) 0.0267(12) 0.0216(10) -0.0134(9) 0.0021(8) -0.0044(9)
C9 0.0159(10) 0.0248(11) 0.0207(10) -0.0097(9) 0.0020(8) -0.0046(9)
C10 0.0173(10) 0.0272(12) 0.0209(10) -0.0122(9) 0.0034(8) -0.0049(9)

loop_
_atom_type_symbol
_atom_type_description
_atom_type_scat_dispersion_real
_atom_type_scat_dispersion_imag
_atom_type_scat_source
C C 0.0033 0.0016 'International Tables Vol C Tables 4.2.6.8 and 6.1.1.4'
F F 0.0171 0.0103 'International Tables Vol C Tables 4.2.6.8 and 6.1.1.4'
Mg Mg 0.0486 0.0363 'International Tables Vol C Tables 4.2.6.8 and 6.1.1.4'
N N 0.0061 0.0033 'International Tables Vol C Tables 4.2.6.8 and 6.1.1.4'

loop_
_geom_angle_atom_site_label_1
_geom_angle_atom_site_label_2
_geom_angle_atom_site_label_3
_geom_angle
_geom_angle_site_symmetry_1
_geom_angle_site_symmetry_3
N1 Mg1 N1 180.0 . 2_566
N1 Mg1 F7 102.09(7) . 2_566
N1 Mg1 F7 77.91(7) 2_566 2_566
N1 Mg1 F7 77.91(7) . .
N1 Mg1 F7 102.09(7) 2_566 .
F7 Mg1 F7 180.00(4) 2_566 .
N1 Mg1 F9 102.94(7) . 2_566
N1 Mg1 F9 77.06(7) 2_566 2_566
F7 Mg1 F9 72.14(6) 2_566 2_566
F7 Mg1 F9 107.86(6) . 2_566
N1 Mg1 F9 77.06(7) . .
N1 Mg1 F9 102.94(7) 2_566 .
F7 Mg1 F9 107.86(6) 2_566 .
F7 Mg1 F9 72.14(6) . .
F9 Mg1 F9 180.0 2_566 .
N1 Mg1 C7 29.27(7) . .
N1 Mg1 C7 150.73(7) 2_566 .
F7 Mg1 C7 124.53(6) 2_566 .
F7 Mg1 C7 55.47(6) . .
F9 Mg1 C7 124.94(6) 2_566 .
F9 Mg1 C7 55.06(6) . .
N1 Mg1 C7 150.73(7) . 2_566
N1 Mg1 C7 29.27(7) 2_566 2_566
F7 Mg1 C7 55.47(6) 2_566 2_566
F7 Mg1 C7 124.53(6) . 2_566
F9 Mg1 C7 55.06(6) 2_566 2_566
F9 Mg1 C7 124.94(6) . 2_566
C7 Mg1 C7 180.000(1) . 2_566
C8 F7 Mg1 112.83(12) . .
C9 F9 Mg1 112.01(12) . .
C1 N1 C7 122.38(17) . .
C1 N1 Mg1 128.72(13) . .
C7 N1 Mg1 108.41(13) . .
C2 C1 C6 115.3(2) . .
C2 C1 N1 123.38(19) . .
C6 C1 N1 120.9(2) . .
F1 C2 C3 118.1(2) . .
F1 C2 C1 119.7(2) . .
C3 C2 C1 122.2(2) . .
F2 C3 C4 119.4(2) . .
F2 C3 C2 120.2(2) . .
C4 C3 C2 120.4(2) . .
F3 C4 C3 120.4(2) . .
F3 C4 C5 119.9(2) . .
C3 C4 C5 119.6(2) . .
F4 C5 C6 120.8(2) . .
F4 C5 C4 119.9(2) . .
C6 C5 C4 119.3(2) . .
F5 C6 C5 117.73(19) . .
F5 C6 C1 119.1(2) . .
C5 C6 C1 123.2(2) . .
N1 C7 C10 117.41(17) . .
N1 C7 C8 107.49(16) . .
C10 C7 C8 107.91(17) . .
N1 C7 C9 106.07(16) . .
C10 C7 C9 109.25(16) . .
C8 C7 C9 108.41(17) . .
C10 C7 Mg1 159.67(14) . .
C8 C7 Mg1 82.28(11) . .
C9 C7 Mg1 82.93(11) . .
F8 C8 F6 108.91(18) . .
F8 C8 F7 106.10(18) . .
F6 C8 F7 105.45(16) . .
F8 C8 C7 116.27(17) . .
F6 C8 C7 111.99(18) . .
F7 C8 C7 107.39(17) . .
F11 C9 F10 108.81(17) . .
F11 C9 F9 106.12(17) . .
F10 C9 F9 106.14(17) . .
F11 C9 C7 112.29(18) . .
F10 C9 C7 115.91(17) . .
F9 C9 C7 106.93(15) . .
F12 C10 F14 107.48(18) . .
F12 C10 F13 107.66(17) . .
F14 C10 F13 107.74(17) . .
F12 C10 C7 111.87(18) . .
F14 C10 C7 111.24(16) . .
F13 C10 C7 110.65(18) . .

loop_
_geom_bond_atom_site_label_1
_geom_bond_atom_site_label_2
_geom_bond_distance
_geom_bond_site_symmetry_2
Mg1 N1 1.981(2) .
Mg1 N1 1.981(2) 2_566
Mg1 F7 2.1857(15) 2_566
Mg1 F7 2.1857(14) .
Mg1 F9 2.2227(14) 2_566
Mg1 F9 2.2227(14) .
Mg1 C7 2.792(2) .
Mg1 C7 2.792(2) 2_566
F1 C2 1.339(3) .
F2 C3 1.345(3) .
F3 C4 1.339(3) .
F4 C5 1.341(3) .
F5 C6 1.344(3) .
F6 C8 1.322(3) .
F7 C8 1.388(3) .
F8 C8 1.313(3) .
F9 C9 1.385(3) .
F10 C9 1.316(3) .
F11 C9 1.314(3) .
F12 C10 1.325(3) .
F13 C10 1.333(3) .
F14 C10 1.331(3) .
N1 C1 1.407(3) .
N1 C7 1.439(3) .
C1 C2 1.398(3) .
C1 C6 1.400(3) .
C2 C3 1.376(3) .
C3 C4 1.375(4) .
C4 C5 1.377(3) .
C5 C6 1.377(3) .
C7 C10 1.552(3) .
C7 C8 1.560(3) .
C7 C9 1.564(3) .

loop_
_geom_torsion_atom_site_label_1
_geom_torsion_atom_site_label_2
_geom_torsion_atom_site_label_3
_geom_torsion_atom_site_label_4
_geom_torsion
_geom_torsion_site_symmetry_1
N1 Mg1 F7 C8 -10.79(12) .
N1 Mg1 F7 C8 169.21(12) 2_566
F9 Mg1 F7 C8 -110.67(12) 2_566
F9 Mg1 F7 C8 69.33(12) .
C7 Mg1 F7 C8 9.91(11) .
C7 Mg1 F7 C8 -170.09(11) 2_566
N1 Mg1 F9 C9 9.20(13) .
N1 Mg1 F9 C9 -170.80(13) 2_566
F7 Mg1 F9 C9 107.92(13) 2_566
F7 Mg1 F9 C9 -72.08(13) .
C7 Mg1 F9 C9 -12.17(12) .
C7 Mg1 F9 C9 167.83(12) 2_566
F7 Mg1 N1 C1 44.57(19) 2_566
F7 Mg1 N1 C1 -135.43(19) .
F9 Mg1 N1 C1 -29.61(19) 2_566
F9 Mg1 N1 C1 150.39(19) .
C7 Mg1 N1 C1 -172.0(3) .
C7 Mg1 N1 C1 8.0(3) 2_566
F7 Mg1 N1 C7 -143.45(12) 2_566
F7 Mg1 N1 C7 36.55(12) .
F9 Mg1 N1 C7 142.37(12) 2_566
F9 Mg1 N1 C7 -37.63(12) .
C7 Mg1 N1 C7 180.0 2_566
C7 N1 C1 C2 84.8(3) .
Mg1 N1 C1 C2 -104.2(2) .
C7 N1 C1 C6 -103.1(2) .
Mg1 N1 C1 C6 67.8(3) .
C6 C1 C2 F1 -178.19(18) .
N1 C1 C2 F1 -5.7(3) .
C6 C1 C2 C3 1.0(3) .
N1 C1 C2 C3 173.4(2) .
F1 C2 C3 F2 -1.2(3) .
C1 C2 C3 F2 179.66(19) .
F1 C2 C3 C4 177.34(19) .
C1 C2 C3 C4 -1.8(3) .
F2 C3 C4 F3 0.3(3) .
C2 C3 C4 F3 -178.3(2) .
F2 C3 C4 C5 179.7(2) .
C2 C3 C4 C5 1.2(3) .
F3 C4 C5 F4 1.3(3) .
C3 C4 C5 F4 -178.18(19) .
F3 C4 C5 C6 179.70(19) .
C3 C4 C5 C6 0.3(3) .
F4 C5 C6 F5 -1.0(3) .
C4 C5 C6 F5 -179.39(18) .
F4 C5 C6 C1 177.30(19) .
C4 C5 C6 C1 -1.1(3) .
C2 C1 C6 F5 178.76(18) .
N1 C1 C6 F5 6.1(3) .
C2 C1 C6 C5 0.5(3) .
N1 C1 C6 C5 -172.2(2) .
C1 N1 C7 C10 -5.4(3) .
Mg1 N1 C7 C10 -178.04(14) .
C1 N1 C7 C8 116.3(2) .
Mg1 N1 C7 C8 -56.26(18) .
C1 N1 C7 C9 -127.9(2) .
Mg1 N1 C7 C9 59.55(17) .
C1 N1 C7 Mg1 172.6(2) .
N1 Mg1 C7 N1 180.0 2_566
F7 Mg1 C7 N1 44.98(15) 2_566
F7 Mg1 C7 N1 -135.02(15) .
F9 Mg1 C7 N1 -46.55(15) 2_566
F9 Mg1 C7 N1 133.45(15) .
N1 Mg1 C7 C10 5.0(4) .
N1 Mg1 C7 C10 -175.0(4) 2_566
F7 Mg1 C7 C10 50.0(4) 2_566
F7 Mg1 C7 C10 -130.0(4) .
F9 Mg1 C7 C10 -41.5(4) 2_566
F9 Mg1 C7 C10 138.5(4) .
N1 Mg1 C7 C8 126.83(18) .
N1 Mg1 C7 C8 -53.17(18) 2_566
F7 Mg1 C7 C8 171.81(10) 2_566
F7 Mg1 C7 C8 -8.19(10) .
F9 Mg1 C7 C8 80.28(12) 2_566
F9 Mg1 C7 C8 -99.72(12) .
N1 Mg1 C7 C9 -123.41(19) .
N1 Mg1 C7 C9 56.59(19) 2_566
F7 Mg1 C7 C9 -78.43(13) 2_566
F7 Mg1 C7 C9 101.57(13) .
F9 Mg1 C7 C9 -169.96(10) 2_566
F9 Mg1 C7 C9 10.04(10) .
Mg1 F7 C8 F8 -140.39(13) .
Mg1 F7 C8 F6 104.16(15) .
Mg1 F7 C8 C7 -15.42(18) .
N1 C7 C8 F8 164.16(18) .
C10 C7 C8 F8 -68.3(2) .
C9 C7 C8 F8 49.9(2) .
Mg1 C7 C8 F8 129.76(18) .
N1 C7 C8 F6 -69.7(2) .
C10 C7 C8 F6 57.8(2) .
C9 C7 C8 F6 176.00(16) .
Mg1 C7 C8 F6 -104.14(15) .
N1 C7 C8 F7 45.6(2) .
C10 C7 C8 F7 173.09(15) .
C9 C7 C8 F7 -68.70(19) .
Mg1 C7 C8 F7 11.16(13) .
Mg1 F9 C9 F11 -101.24(15) .
Mg1 F9 C9 F10 143.10(12) .
Mg1 F9 C9 C7 18.80(19) .
N1 C7 C9 F11 66.3(2) .
C10 C7 C9 F11 -61.1(2) .
C8 C7 C9 F11 -178.47(16) .
Mg1 C7 C9 F11 102.13(16) .
N1 C7 C9 F10 -167.75(17) .
C10 C7 C9 F10 64.8(2) .
C8 C7 C9 F10 -52.6(2) .
Mg1 C7 C9 F10 -131.96(17) .
N1 C7 C9 F9 -49.7(2) .
C10 C7 C9 F9 -177.11(16) .
C8 C7 C9 F9 65.5(2) .
Mg1 C7 C9 F9 -13.87(14) .
N1 C7 C10 F12 -62.5(2) .
C8 C7 C10 F12 175.95(16) .
C9 C7 C10 F12 58.3(2) .
Mg1 C7 C10 F12 -66.3(4) .
N1 C7 C10 F14 57.7(2) .
C8 C7 C10 F14 -63.8(2) .
C9 C7 C10 F14 178.50(17) .
Mg1 C7 C10 F14 53.9(5) .
N1 C7 C10 F13 177.47(17) .
C8 C7 C10 F13 55.9(2) .
C9 C7 C10 F13 -61.8(2) .
Mg1 C7 C10 F13 173.7(3) .
